data_7702284
loop_
_publ_author_name
'Mu, Ge'
'Wen, Zhili'
'Wu, Judy I-Chia'
'Teets, Thomas S.'

_publ_section_title
;
 Azo-triazolide bis-cyclometalated Ir(iii) complexes via cyclization of
 3-cyanodiarylformazanate ligands.
;
_journal_issue 12
_journal_name_full 'Dalton transactions (Cambridge, England : 2003)'
_journal_page_first 3775
_journal_page_last 3785
_journal_paper_doi 10.1039/c9dt03914g
_journal_volume 49
_journal_year 2020
_chemical_formula_sum 'C42 H36 Cl6 Ir N7'
_chemical_formula_weight 1043.68
_space_group_crystal_system monoclinic
_space_group_IT_number 14
_space_group_name_Hall '-P 2ybc'
_space_group_name_H-M_alt 'P 1 21/c 1'
_atom_sites_solution_hydrogens geom
_audit_creation_method SHELXL-2014/7
_audit_update_record
;
2019-08-13 deposited with the CCDC.	2019-11-27 downloaded from the CCDC.
;
_cell_angle_alpha 90
_cell_angle_beta 108.390(2)
_cell_angle_gamma 90
_cell_formula_units_Z 4
_cell_length_a 16.837(3)
_cell_length_b 17.611(3)
_cell_length_c 14.610(3)
_cell_measurement_reflns_used 9904
_cell_measurement_temperature 123(2)
_cell_measurement_theta_max 27.54
_cell_measurement_theta_min 2.31
_cell_volume 4110.9(13)
_computing_cell_refinement 'Bruker SAINT'
_computing_data_collection 'Bruker APEX2'
_computing_data_reduction 'Bruker SAINT'
_computing_molecular_graphics 'Bruker SHELXTL'
_computing_publication_material 'Bruker SHELXTL'
_computing_structure_refinement 'SHELXL-2014/7 (Sheldrick, 2014)'
_computing_structure_solution 'SHELXS-97 (Sheldrick 2008)'
_diffrn_ambient_temperature 123(2)
_diffrn_measured_fraction_theta_full 0.999
_diffrn_measured_fraction_theta_max 0.996
_diffrn_measurement_device_type 'Bruker APEX-II CCD'
_diffrn_measurement_method '\f and \w scans'
_diffrn_radiation_type MoK\a
_diffrn_radiation_wavelength 0.71073
_diffrn_reflns_av_R_equivalents 0.0256
_diffrn_reflns_av_unetI/netI 0.0289
_diffrn_reflns_Laue_measured_fraction_full 0.999
_diffrn_reflns_Laue_measured_fraction_max 0.996
_diffrn_reflns_limit_h_max 19
_diffrn_reflns_limit_h_min -21
_diffrn_reflns_limit_k_max 22
_diffrn_reflns_limit_k_min -22
_diffrn_reflns_limit_l_max 19
_diffrn_reflns_limit_l_min -10
_diffrn_reflns_number 25545
_diffrn_reflns_point_group_measured_fraction_full 0.999
_diffrn_reflns_point_group_measured_fraction_max 0.996
_diffrn_reflns_theta_full 25.242
_diffrn_reflns_theta_max 27.573
_diffrn_reflns_theta_min 1.274
_exptl_absorpt_coefficient_mu 3.679
_exptl_absorpt_correction_T_max 0.7456
_exptl_absorpt_correction_T_min 0.5210
_exptl_absorpt_correction_type multi-scan
_exptl_absorpt_process_details sadabs
_exptl_crystal_colour red
_exptl_crystal_density_diffrn 1.686
_exptl_crystal_description plate
_exptl_crystal_F_000 2064
_exptl_crystal_size_max 0.400
_exptl_crystal_size_mid 0.280
_exptl_crystal_size_min 0.100
_refine_diff_density_max 2.070
_refine_diff_density_min -1.442
_refine_diff_density_rms 0.128
_refine_ls_extinction_method none
_refine_ls_goodness_of_fit_ref 1.050
_refine_ls_hydrogen_treatment constr
_refine_ls_matrix_type full
_refine_ls_number_parameters 528
_refine_ls_number_reflns 9473
_refine_ls_number_restraints 78
_refine_ls_restrained_S_all 1.068
_refine_ls_R_factor_all 0.0338
_refine_ls_R_factor_gt 0.0305
_refine_ls_shift/su_max 0.005
_refine_ls_shift/su_mean 0.000
_refine_ls_structure_factor_coef Fsqd
_refine_ls_weighting_details 'w=1/[\s^2^(Fo^2^)+(0.0481P)^2^+10.8851P] where P=(Fo^2^+2Fc^2^)/3'
_refine_ls_weighting_scheme calc
_refine_ls_wR_factor_gt 0.0830
_refine_ls_wR_factor_ref 0.0879
_reflns_Friedel_coverage 0.000
_reflns_number_gt 8663
_reflns_number_total 9473
_reflns_threshold_expression 'I > 2\s(I)'
_cod_data_source_file c9dt03914g2.cif
_cod_data_source_block 1a
_cod_depositor_comments 'Adding full bibliography for 7702284--7702286.cif.'
_cod_original_cell_volume 4110.9(14)
_cod_original_sg_symbol_H-M 'P 21/c'
_cod_database_code 7702284
_shelx_shelxl_version_number 2014/7
_shelx_space_group_comment
; 
The symmetry employed for this shelxl refinement is uniquely defined 
by the following loop, which should always be used as a source of 
symmetry information in preference to the above space-group names. 
They are only intended as comments. 
;
_shelx_estimated_absorpt_t_min 0.321
_shelx_estimated_absorpt_t_max 0.710

loop_
_space_group_symop_operation_xyz
'x, y, z'
'-x, y+1/2, -z+1/2'
'-x, -y, -z'
'x, -y-1/2, z-1/2'

loop_
_atom_site_label
_atom_site_type_symbol
_atom_site_fract_x
_atom_site_fract_y
_atom_site_fract_z
_atom_site_U_iso_or_equiv
_atom_site_adp_type
_atom_site_occupancy
_atom_site_site_symmetry_order
_atom_site_calc_flag
_atom_site_refinement_flags_posn
_atom_site_refinement_flags_adp
_atom_site_refinement_flags_occupancy
_atom_site_disorder_assembly
_atom_site_disorder_group
Ir1 Ir 1.32721(2) 0.45233(2) 0.71720(2) 0.01281(5) Uani 1 1 d . . . . .
N1 N 1.33084(18) 0.37838(16) 0.8278(2) 0.0149(5) Uani 1 1 d . . . . .
N2 N 1.31438(18) 0.51437(16) 0.5943(2) 0.0162(6) Uani 1 1 d . . . . .
N3 N 1.42120(19) 0.53266(16) 0.7905(2) 0.0159(6) Uani 1 1 d . . . . .
N4 N 1.3963(2) 0.58972(17) 0.8312(2) 0.0195(6) Uani 1 1 d . . . . .
N5 N 1.2634(2) 0.52775(18) 0.7874(2) 0.0198(6) Uani 1 1 d . . . . .
N6 N 1.1953(2) 0.5308(2) 0.8089(3) 0.0322(8) Uani 1 1 d . . . . .
N7 N 1.2710(3) 0.6921(2) 0.9270(3) 0.0416(10) Uani 1 1 d . . . . .
C1 C 1.3176(2) 0.5867(2) 0.8319(3) 0.0211(7) Uani 1 1 d . . . . .
C2 C 1.2910(3) 0.6450(2) 0.8844(3) 0.0279(8) Uani 1 1 d . . . . .
C12 C 1.3766(2) 0.3893(2) 0.9214(2) 0.0202(7) Uani 1 1 d . . . . .
H12 H 1.4104 0.4335 0.9381 0.024 Uiso 1 1 calc R U . . .
C13 C 1.3760(3) 0.3388(2) 0.9936(3) 0.0242(8) Uani 1 1 d . . . . .
H13 H 1.4096 0.3475 1.0584 0.029 Uiso 1 1 calc R U . . .
C14 C 1.3252(3) 0.2748(2) 0.9694(3) 0.0245(8) Uani 1 1 d . . . . .
H14 H 1.3239 0.2389 1.0173 0.029 Uiso 1 1 calc R U . . .
C15 C 1.2765(2) 0.2644(2) 0.8743(3) 0.0211(7) Uani 1 1 d . . . . .
H15 H 1.2409 0.2214 0.8570 0.025 Uiso 1 1 calc R U . . .
C16 C 1.2794(2) 0.31681(19) 0.8037(2) 0.0161(6) Uani 1 1 d . . . . .
C21 C 1.2376(2) 0.37712(19) 0.6460(2) 0.0155(6) Uani 1 1 d . . . . .
C22 C 1.1900(2) 0.3774(2) 0.5482(3) 0.0200(7) Uani 1 1 d . . . . .
H22 H 1.1959 0.4181 0.5082 0.024 Uiso 1 1 calc R U . . .
C23 C 1.1342(3) 0.3188(2) 0.5088(3) 0.0259(8) Uani 1 1 d . . . . .
H23 H 1.1015 0.3206 0.4427 0.031 Uiso 1 1 calc R U . . .
C24 C 1.1259(2) 0.2577(2) 0.5651(3) 0.0260(8) Uani 1 1 d . . . . .
H24 H 1.0879 0.2178 0.5375 0.031 Uiso 1 1 calc R U . . .
C25 C 1.1732(2) 0.2552(2) 0.6617(3) 0.0219(7) Uani 1 1 d . . . . .
H25 H 1.1677 0.2136 0.7007 0.026 Uiso 1 1 calc R U . . .
C26 C 1.2287(2) 0.31392(19) 0.7016(2) 0.0168(7) Uani 1 1 d . . . . .
C32 C 1.2644(2) 0.5758(2) 0.5668(3) 0.0222(7) Uani 1 1 d . . . . .
H32 H 1.2361 0.5947 0.6089 0.027 Uiso 1 1 calc R U . . .
C33 C 1.2528(3) 0.6123(2) 0.4799(3) 0.0274(8) Uani 1 1 d . . . . .
H33 H 1.2167 0.6550 0.4624 0.033 Uiso 1 1 calc R U . . .
C34 C 1.2949(3) 0.5852(2) 0.4186(3) 0.0278(8) Uani 1 1 d . . . . .
H34 H 1.2875 0.6088 0.3580 0.033 Uiso 1 1 calc R U . . .
C35 C 1.3475(3) 0.5236(2) 0.4469(3) 0.0235(7) Uani 1 1 d . . . . .
H35 H 1.3773 0.5051 0.4061 0.028 Uiso 1 1 calc R U . . .
C36 C 1.3572(2) 0.48828(19) 0.5353(2) 0.0174(7) Uani 1 1 d . . . . .
C41 C 1.4019(2) 0.39213(19) 0.6603(2) 0.0157(6) Uani 1 1 d . . . . .
C42 C 1.4470(2) 0.3259(2) 0.6955(2) 0.0184(7) Uani 1 1 d . . . . .
H42 H 1.4411 0.3024 0.7516 0.022 Uiso 1 1 calc R U . . .
C43 C 1.5002(2) 0.2935(2) 0.6502(3) 0.0215(7) Uani 1 1 d . . . . .
H43 H 1.5307 0.2489 0.6763 0.026 Uiso 1 1 calc R U . . .
C44 C 1.5092(2) 0.3258(2) 0.5675(3) 0.0244(8) Uani 1 1 d . . . . .
H44 H 1.5465 0.3040 0.5378 0.029 Uiso 1 1 calc R U . . .
C45 C 1.4635(2) 0.3900(2) 0.5282(3) 0.0217(7) Uani 1 1 d . . . . .
H45 H 1.4686 0.4119 0.4709 0.026 Uiso 1 1 calc R U . . .
C46 C 1.4099(2) 0.42209(19) 0.5736(2) 0.0169(7) Uani 1 1 d . . . . .
C51 C 1.5043(2) 0.5463(2) 0.7844(3) 0.0204(7) Uani 1 1 d . . . . .
C52 C 1.5703(2) 0.4982(2) 0.8340(3) 0.0268(8) Uani 1 1 d . . . . .
C53 C 1.6507(3) 0.5148(3) 0.8301(3) 0.0365(10) Uani 1 1 d . . . . .
H53 H 1.6961 0.4825 0.8624 0.044 Uiso 1 1 calc R U . . .
C54 C 1.6651(3) 0.5766(3) 0.7808(4) 0.0429(12) Uani 1 1 d . . . . .
H54 H 1.7203 0.5878 0.7809 0.051 Uiso 1 1 calc R U . . .
C55 C 1.5998(3) 0.6226(3) 0.7310(3) 0.0355(10) Uani 1 1 d . . . . .
H55 H 1.6106 0.6651 0.6967 0.043 Uiso 1 1 calc R U . . .
C56 C 1.5178(2) 0.6080(2) 0.7299(3) 0.0239(8) Uani 1 1 d . . . . .
C57 C 1.5588(3) 0.4328(3) 0.8939(3) 0.0329(9) Uani 1 1 d . . . . .
H57A H 1.5533 0.4519 0.9546 0.049 Uiso 1 1 calc R U . . .
H57B H 1.6074 0.3990 0.9077 0.049 Uiso 1 1 calc R U . . .
H57C H 1.5081 0.4047 0.8587 0.049 Uiso 1 1 calc R U . . .
C58 C 1.4480(3) 0.6567(2) 0.6666(3) 0.0261(8) Uani 1 1 d . . . . .
H58A H 1.4707 0.7057 0.6553 0.039 Uiso 1 1 calc R U . . .
H58B H 1.4056 0.6649 0.6987 0.039 Uiso 1 1 calc R U . . .
H58C H 1.4224 0.6310 0.6048 0.039 Uiso 1 1 calc R U . . .
C61 C 1.1358(3) 0.4711(2) 0.7740(3) 0.0279(8) Uani 1 1 d . . . . .
C62 C 1.0804(3) 0.4706(2) 0.6806(3) 0.0299(9) Uani 1 1 d . . . . .
C63 C 1.0179(3) 0.4147(3) 0.6565(3) 0.0353(10) Uani 1 1 d . . . . .
H63 H 0.9804 0.4124 0.5924 0.042 Uiso 1 1 calc R U . . .
C64 C 1.0097(3) 0.3633(3) 0.7231(4) 0.0368(10) Uani 1 1 d . . . . .
H64 H 0.9669 0.3260 0.7039 0.044 Uiso 1 1 calc R U . . .
C65 C 1.0615(3) 0.3642(3) 0.8173(3) 0.0350(10) Uani 1 1 d . . . . .
H65 H 1.0552 0.3278 0.8625 0.042 Uiso 1 1 calc R U . . .
C66 C 1.1258(3) 0.4218(2) 0.8456(3) 0.0295(9) Uani 1 1 d . . . . .
C67 C 1.0819(3) 0.5320(3) 0.6086(4) 0.0374(10) Uani 1 1 d . . . . .
H67A H 1.1098 0.5773 0.6431 0.056 Uiso 1 1 calc R U . . .
H67B H 1.0244 0.5448 0.5701 0.056 Uiso 1 1 calc R U . . .
H67C H 1.1125 0.5136 0.5660 0.056 Uiso 1 1 calc R U . . .
C68 C 1.1798(3) 0.4320(3) 0.9495(3) 0.0368(10) Uani 1 1 d . . . . .
H68A H 1.2389 0.4328 0.9531 0.055 Uiso 1 1 calc R U . . .
H68B H 1.1699 0.3898 0.9884 0.055 Uiso 1 1 calc R U . . .
H68C H 1.1654 0.4800 0.9743 0.055 Uiso 1 1 calc R U . . .
Cl6S Cl 0.86190(9) 0.55540(8) -0.29676(11) 0.0523(3) Uani 1 1 d . . . . .
Cl5S Cl 0.95585(13) 0.56385(9) -0.09432(10) 0.0652(5) Uani 1 1 d . . . . .
Cl4S Cl 1.00706(10) 0.65220(10) -0.23175(12) 0.0606(4) Uani 1 1 d . . . . .
C2S C 0.9618(3) 0.5667(3) -0.2114(3) 0.0387(11) Uani 1 1 d . . . . .
H2S H 0.9981 0.5239 -0.2191 0.046 Uiso 1 1 calc R U . . .
C1S C 0.8177(3) 0.1957(3) 0.4040(4) 0.0425(8) Uani 1 1 d D U . . .
H1A H 0.8078 0.1904 0.4676 0.051 Uiso 0.548(8) 1 calc R U P A 1
H1B H 0.7788 0.1891 0.4428 0.051 Uiso 0.452(8) 1 calc R U P A 2
Cl3S Cl 0.85284(10) 0.10817(8) 0.37839(16) 0.0737(5) Uani 1 1 d D U . . .
Cl1S Cl 0.7202(3) 0.2160(3) 0.3186(2) 0.0705(13) Uani 0.548(8) 1 d D U P A 1
Cl2S Cl 0.8911(4) 0.2641(2) 0.4176(7) 0.100(2) Uani 0.548(8) 1 d D U P A 1
Cl1B Cl 0.7674(5) 0.2447(3) 0.2963(3) 0.081(2) Uani 0.452(8) 1 d D U P A 2
Cl2B Cl 0.9068(3) 0.2542(4) 0.4693(4) 0.0691(15) Uani 0.452(8) 1 d D U P A 2

loop_
_atom_site_aniso_label
_atom_site_aniso_U_11
_atom_site_aniso_U_22
_atom_site_aniso_U_33
_atom_site_aniso_U_23
_atom_site_aniso_U_13
_atom_site_aniso_U_12
Ir1 0.01400(8) 0.01305(8) 0.01133(8) 0.00083(4) 0.00393(5) -0.00044(4)
N1 0.0172(14) 0.0156(13) 0.0130(13) 0.0016(10) 0.0063(11) 0.0022(11)
N2 0.0191(14) 0.0153(14) 0.0144(13) 0.0027(11) 0.0058(11) -0.0017(11)
N3 0.0187(15) 0.0152(13) 0.0142(13) -0.0020(11) 0.0056(11) -0.0007(11)
N4 0.0269(16) 0.0185(14) 0.0134(13) -0.0013(11) 0.0069(12) 0.0022(12)
N5 0.0202(15) 0.0189(14) 0.0224(15) 0.0079(12) 0.0096(12) 0.0061(12)
N6 0.0299(19) 0.0279(17) 0.046(2) -0.0022(16) 0.0216(17) -0.0017(15)
N7 0.053(3) 0.034(2) 0.044(2) -0.0093(17) 0.026(2) 0.0076(18)
C1 0.0263(19) 0.0191(17) 0.0192(17) -0.0012(13) 0.0092(14) 0.0053(14)
C2 0.035(2) 0.0262(19) 0.0260(19) -0.0020(16) 0.0151(17) 0.0034(17)
C12 0.0263(19) 0.0187(16) 0.0155(16) -0.0018(13) 0.0063(14) 0.0011(14)
C13 0.032(2) 0.0263(19) 0.0140(16) 0.0018(14) 0.0068(15) 0.0038(16)
C14 0.032(2) 0.0218(18) 0.0221(18) 0.0061(14) 0.0126(16) 0.0030(15)
C15 0.0243(18) 0.0176(16) 0.0232(18) 0.0037(14) 0.0101(15) -0.0008(14)
C16 0.0161(16) 0.0153(15) 0.0191(16) 0.0003(13) 0.0084(13) 0.0010(12)
C21 0.0147(15) 0.0167(15) 0.0171(16) -0.0018(12) 0.0077(13) 0.0012(12)
C22 0.0204(17) 0.0224(17) 0.0169(16) 0.0005(13) 0.0055(13) -0.0017(14)
C23 0.027(2) 0.030(2) 0.0178(17) -0.0039(15) 0.0019(15) -0.0041(16)
C24 0.0242(19) 0.0233(18) 0.0277(19) -0.0062(15) 0.0042(15) -0.0083(15)
C25 0.0224(18) 0.0192(17) 0.0255(18) 0.0023(14) 0.0097(15) -0.0035(14)
C26 0.0151(16) 0.0173(16) 0.0191(16) -0.0014(13) 0.0070(13) 0.0010(13)
C32 0.0224(18) 0.0199(17) 0.0247(18) 0.0047(14) 0.0080(15) 0.0033(14)
C33 0.029(2) 0.0241(19) 0.0265(19) 0.0081(15) 0.0050(16) 0.0043(16)
C34 0.037(2) 0.0254(19) 0.0194(18) 0.0088(15) 0.0070(16) 0.0003(17)
C35 0.031(2) 0.0231(18) 0.0183(17) -0.0014(14) 0.0109(15) -0.0029(16)
C36 0.0204(17) 0.0162(16) 0.0162(16) 0.0001(13) 0.0064(13) -0.0032(13)
C41 0.0143(15) 0.0179(16) 0.0147(15) -0.0022(12) 0.0041(12) -0.0041(12)
C42 0.0209(17) 0.0191(16) 0.0148(15) 0.0007(13) 0.0051(13) 0.0002(13)
C43 0.0222(18) 0.0198(17) 0.0213(17) -0.0006(14) 0.0053(14) 0.0029(14)
C44 0.0260(19) 0.0254(19) 0.0264(19) -0.0022(15) 0.0149(16) 0.0018(15)
C45 0.0274(19) 0.0219(17) 0.0198(17) -0.0013(14) 0.0130(15) -0.0024(14)
C46 0.0213(17) 0.0144(15) 0.0150(15) -0.0011(12) 0.0057(13) -0.0038(13)
C51 0.0199(18) 0.0244(18) 0.0174(17) -0.0105(13) 0.0065(14) -0.0059(13)
C52 0.0200(18) 0.033(2) 0.0242(19) -0.0122(16) 0.0029(15) -0.0016(15)
C53 0.021(2) 0.046(3) 0.040(2) -0.016(2) 0.0056(18) -0.0011(18)
C54 0.024(2) 0.058(3) 0.050(3) -0.023(2) 0.016(2) -0.015(2)
C55 0.039(2) 0.040(2) 0.035(2) -0.0171(19) 0.022(2) -0.021(2)
C56 0.028(2) 0.0256(19) 0.0200(17) -0.0104(14) 0.0110(15) -0.0098(15)
C57 0.028(2) 0.035(2) 0.028(2) -0.0003(18) -0.0023(17) 0.0048(18)
C58 0.039(2) 0.0201(18) 0.0214(18) -0.0041(14) 0.0121(16) -0.0099(16)
C61 0.024(2) 0.0251(19) 0.036(2) -0.0024(17) 0.0125(17) 0.0039(16)
C62 0.031(2) 0.0273(19) 0.036(2) 0.0016(17) 0.0164(18) 0.0024(17)
C63 0.033(2) 0.037(2) 0.034(2) -0.0014(19) 0.0084(18) 0.0018(19)
C64 0.033(2) 0.029(2) 0.050(3) -0.002(2) 0.017(2) -0.0070(18)
C65 0.031(2) 0.050(3) 0.027(2) 0.0116(19) 0.0136(17) 0.015(2)
C66 0.028(2) 0.030(2) 0.034(2) -0.0001(17) 0.0150(17) 0.0059(17)
C67 0.039(3) 0.037(2) 0.038(3) 0.008(2) 0.014(2) 0.001(2)
C68 0.032(2) 0.045(3) 0.035(2) -0.001(2) 0.0121(19) 0.006(2)
Cl6S 0.0429(7) 0.0616(8) 0.0462(7) 0.0037(6) 0.0052(6) 0.0051(6)
Cl5S 0.1136(14) 0.0495(8) 0.0345(7) 0.0018(6) 0.0262(8) 0.0109(8)
Cl4S 0.0563(8) 0.0657(9) 0.0646(9) -0.0018(7) 0.0258(7) -0.0102(7)
C2S 0.037(3) 0.044(3) 0.035(2) 0.002(2) 0.012(2) 0.014(2)
C1S 0.039(2) 0.0436(19) 0.050(2) 0.0075(17) 0.0211(15) 0.0013(13)
Cl3S 0.0487(8) 0.0334(6) 0.1353(16) 0.0080(8) 0.0240(9) 0.0054(6)
Cl1S 0.073(2) 0.082(3) 0.0553(17) 0.0171(16) 0.0183(14) 0.0444(18)
Cl2S 0.083(3) 0.0352(14) 0.215(7) -0.013(3) 0.096(3) -0.0164(19)
Cl1B 0.121(5) 0.055(2) 0.0405(18) -0.0029(14) -0.010(2) 0.036(3)
Cl2B 0.0403(17) 0.071(3) 0.085(3) -0.023(2) 0.0048(19) 0.0064(16)

loop_
_atom_type_symbol
_atom_type_description
_atom_type_scat_dispersion_real
_atom_type_scat_dispersion_imag
_atom_type_scat_source
C C 0.0033 0.0016 'International Tables Vol C Tables 4.2.6.8 and 6.1.1.4'
H H 0.0000 0.0000 'International Tables Vol C Tables 4.2.6.8 and 6.1.1.4'
N N 0.0061 0.0033 'International Tables Vol C Tables 4.2.6.8 and 6.1.1.4'
Ir Ir -1.4442 7.9887 'International Tables Vol C Tables 4.2.6.8 and 6.1.1.4'
Cl Cl 0.1484 0.1585 'International Tables Vol C Tables 4.2.6.8 and 6.1.1.4'

loop_
_geom_angle_atom_site_label_1
_geom_angle_atom_site_label_2
_geom_angle_atom_site_label_3
_geom_angle
C41 Ir1 C21 84.55(13)
C41 Ir1 N2 80.01(13)
C21 Ir1 N2 92.48(13)
C41 Ir1 N1 97.07(12)
C21 Ir1 N1 79.78(13)
N2 Ir1 N1 171.99(11)
C41 Ir1 N3 95.45(12)
C21 Ir1 N3 179.20(12)
N2 Ir1 N3 86.74(11)
N1 Ir1 N3 101.01(11)
C41 Ir1 N5 171.33(13)
C21 Ir1 N5 104.12(13)
N2 Ir1 N5 99.04(11)
N1 Ir1 N5 84.97(11)
N3 Ir1 N5 75.88(12)
C12 N1 C16 119.1(3)
C12 N1 Ir1 124.6(2)
C16 N1 Ir1 116.1(2)
C32 N2 C36 118.9(3)
C32 N2 Ir1 124.8(2)
C36 N2 Ir1 116.2(2)
N4 N3 C51 110.9(3)
N4 N3 Ir1 116.4(2)
C51 N3 Ir1 130.8(2)
N3 N4 C1 116.0(3)
N6 N5 C1 111.0(3)
N6 N5 Ir1 139.4(3)
C1 N5 Ir1 109.1(2)
N5 N6 C61 117.5(3)
N4 C1 N5 122.1(3)
N4 C1 C2 117.1(3)
N5 C1 C2 120.8(3)
N7 C2 C1 178.9(5)
N1 C12 C13 122.7(3)
N1 C12 H12 118.7
C13 C12 H12 118.7
C12 C13 C14 118.6(3)
C12 C13 H13 120.7
C14 C13 H13 120.7
C15 C14 C13 119.0(3)
C15 C14 H14 120.5
C13 C14 H14 120.5
C14 C15 C16 120.4(3)
C14 C15 H15 119.8
C16 C15 H15 119.8
N1 C16 C15 120.1(3)
N1 C16 C26 114.1(3)
C15 C16 C26 125.7(3)
C22 C21 C26 117.3(3)
C22 C21 Ir1 127.9(3)
C26 C21 Ir1 114.6(2)
C23 C22 C21 120.9(3)
C23 C22 H22 119.6
C21 C22 H22 119.6
C24 C23 C22 120.8(3)
C24 C23 H23 119.6
C22 C23 H23 119.6
C25 C24 C23 119.6(3)
C25 C24 H24 120.2
C23 C24 H24 120.2
C24 C25 C26 119.8(3)
C24 C25 H25 120.1
C26 C25 H25 120.1
C25 C26 C21 121.6(3)
C25 C26 C16 123.3(3)
C21 C26 C16 115.0(3)
N2 C32 C33 122.8(4)
N2 C32 H32 118.6
C33 C32 H32 118.6
C32 C33 C34 118.7(4)
C32 C33 H33 120.7
C34 C33 H33 120.7
C35 C34 C33 119.1(3)
C35 C34 H34 120.5
C33 C34 H34 120.5
C34 C35 C36 120.3(4)
C34 C35 H35 119.8
C36 C35 H35 119.8
N2 C36 C35 120.2(3)
N2 C36 C46 113.8(3)
C35 C36 C46 126.0(3)
C42 C41 C46 116.5(3)
C42 C41 Ir1 128.6(3)
C46 C41 Ir1 114.9(2)
C43 C42 C41 121.5(3)
C43 C42 H42 119.2
C41 C42 H42 119.2
C44 C43 C42 120.6(3)
C44 C43 H43 119.7
C42 C43 H43 119.7
C45 C44 C43 119.7(3)
C45 C44 H44 120.1
C43 C44 H44 120.1
C44 C45 C46 119.4(3)
C44 C45 H45 120.3
C46 C45 H45 120.3
C45 C46 C41 122.1(3)
C45 C46 C36 123.0(3)
C41 C46 C36 114.9(3)
C52 C51 C56 121.1(4)
C52 C51 N3 119.4(3)
C56 C51 N3 119.5(3)
C51 C52 C53 118.0(4)
C51 C52 C57 122.6(4)
C53 C52 C57 119.3(4)
C54 C53 C52 121.3(4)
C54 C53 H53 119.3
C52 C53 H53 119.3
C53 C54 C55 120.2(4)
C53 C54 H54 119.9
C55 C54 H54 119.9
C54 C55 C56 121.3(4)
C54 C55 H55 119.3
C56 C55 H55 119.3
C55 C56 C51 118.0(4)
C55 C56 C58 118.5(4)
C51 C56 C58 123.5(3)
C52 C57 H57A 109.5
C52 C57 H57B 109.5
H57A C57 H57B 109.5
C52 C57 H57C 109.5
H57A C57 H57C 109.5
H57B C57 H57C 109.5
C56 C58 H58A 109.5
C56 C58 H58B 109.5
H58A C58 H58B 109.5
C56 C58 H58C 109.5
H58A C58 H58C 109.5
H58B C58 H58C 109.5
C62 C61 C66 121.7(4)
C62 C61 N6 122.2(4)
C66 C61 N6 114.9(4)
C61 C62 C63 118.0(4)
C61 C62 C67 121.7(4)
C63 C62 C67 120.2(4)
C64 C63 C62 121.5(4)
C64 C63 H63 119.3
C62 C63 H63 119.3
C63 C64 C65 121.9(4)
C63 C64 H64 119.0
C65 C64 H64 119.0
C64 C65 C66 118.4(4)
C64 C65 H65 120.8
C66 C65 H65 120.8
C61 C66 C65 118.3(4)
C61 C66 C68 119.8(4)
C65 C66 C68 121.9(4)
C62 C67 H67A 109.5
C62 C67 H67B 109.5
H67A C67 H67B 109.5
C62 C67 H67C 109.5
H67A C67 H67C 109.5
H67B C67 H67C 109.5
C66 C68 H68A 109.5
C66 C68 H68B 109.5
H68A C68 H68B 109.5
C66 C68 H68C 109.5
H68A C68 H68C 109.5
H68B C68 H68C 109.5
Cl5S C2S Cl4S 110.7(3)
Cl5S C2S Cl6S 110.7(3)
Cl4S C2S Cl6S 110.3(3)
Cl5S C2S H2S 108.4
Cl4S C2S H2S 108.4
Cl6S C2S H2S 108.4
Cl2S C1S Cl3S 111.9(3)
Cl2S C1S Cl1S 115.0(4)
Cl3S C1S Cl1S 109.5(3)
Cl3S C1S Cl1B 110.1(3)
Cl3S C1S Cl2B 109.6(3)
Cl1B C1S Cl2B 106.0(4)
Cl2S C1S H1A 106.6
Cl3S C1S H1A 106.6
Cl1S C1S H1A 106.6
Cl3S C1S H1B 110.3
Cl1B C1S H1B 110.3
Cl2B C1S H1B 110.3

loop_
_geom_bond_atom_site_label_1
_geom_bond_atom_site_label_2
_geom_bond_distance
Ir1 C41 2.014(3)
Ir1 C21 2.030(3)
Ir1 N2 2.054(3)
Ir1 N1 2.061(3)
Ir1 N3 2.141(3)
Ir1 N5 2.160(3)
N1 C12 1.354(4)
N1 C16 1.363(4)
N2 C32 1.352(5)
N2 C36 1.366(4)
N3 N4 1.303(4)
N3 C51 1.450(5)
N4 C1 1.329(5)
N5 N6 1.283(5)
N5 C1 1.399(5)
N6 C61 1.430(6)
N7 C2 1.150(5)
C1 C2 1.435(5)
C12 C13 1.383(5)
C12 H12 0.9500
C13 C14 1.390(6)
C13 H13 0.9500
C14 C15 1.384(5)
C14 H14 0.9500
C15 C16 1.397(5)
C15 H15 0.9500
C16 C26 1.467(5)
C21 C22 1.401(5)
C21 C26 1.413(5)
C22 C23 1.392(5)
C22 H22 0.9500
C23 C24 1.388(6)
C23 H23 0.9500
C24 C25 1.385(5)
C24 H24 0.9500
C25 C26 1.392(5)
C25 H25 0.9500
C32 C33 1.379(5)
C32 H32 0.9500
C33 C34 1.391(6)
C33 H33 0.9500
C34 C35 1.379(6)
C34 H34 0.9500
C35 C36 1.396(5)
C35 H35 0.9500
C36 C46 1.465(5)
C41 C42 1.398(5)
C41 C46 1.417(5)
C42 C43 1.393(5)
C42 H42 0.9500
C43 C44 1.387(5)
C43 H43 0.9500
C44 C45 1.385(5)
C44 H44 0.9500
C45 C46 1.398(5)
C45 H45 0.9500
C51 C52 1.403(6)
C51 C56 1.407(5)
C52 C53 1.404(6)
C52 C57 1.495(6)
C53 C54 1.369(8)
C53 H53 0.9500
C54 C55 1.373(8)
C54 H54 0.9500
C55 C56 1.400(6)
C55 H55 0.9500
C56 C58 1.511(6)
C57 H57A 0.9800
C57 H57B 0.9800
C57 H57C 0.9800
C58 H58A 0.9800
C58 H58B 0.9800
C58 H58C 0.9800
C61 C62 1.389(6)
C61 C66 1.409(6)
C62 C63 1.403(6)
C62 C67 1.514(6)
C63 C64 1.367(7)
C63 H63 0.9500
C64 C65 1.378(7)
C64 H64 0.9500
C65 C66 1.445(7)
C65 H65 0.9500
C66 C68 1.514(6)
C67 H67A 0.9800
C67 H67B 0.9800
C67 H67C 0.9800
C68 H68A 0.9800
C68 H68B 0.9800
C68 H68C 0.9800
Cl6S C2S 1.761(5)
Cl5S C2S 1.745(5)
Cl4S C2S 1.754(6)
C2S H2S 1.0000
C1S Cl2S 1.692(6)
C1S Cl3S 1.734(5)
C1S Cl1S 1.758(5)
C1S Cl1B 1.760(6)
C1S Cl2B 1.822(6)
C1S H1A 1.0000
C1S H1B 1.0000
